data_4346247
loop_
_publ_author_name
'Pal, Shiv'
'Kathewad, Neha'
'Pant, Rakesh'
'Khan, Shabana'

_publ_section_title
;
 Synthesis, Characterization, and Luminescence Studies of Gold(I)
 Complexes with PNP- and PNB-Based Ligand Systems.
;
_journal_issue 21
_journal_name_full 'Inorganic chemistry'
_journal_page_first 10172
_journal_page_last 10183
_journal_paper_doi 10.1021/acs.inorgchem.5b01046
_journal_volume 54
_journal_year 2015
_chemical_formula_moiety 'C72 H74 Au2 N2 P4, 2(F6 Sb)'
_chemical_formula_sum 'C72 H74 Au2 F12 N2 P4 Sb2'
_chemical_formula_weight 1956.64
_space_group_crystal_system orthorhombic
_space_group_IT_number 68
_space_group_name_Hall '-C 2a 2ac'
_space_group_name_H-M_alt 'C c c a :2'
_atom_sites_solution_hydrogens geom
_audit_creation_method SHELXL-2014/6
_cell_angle_alpha 90
_cell_angle_beta 90
_cell_angle_gamma 90
_cell_formula_units_Z 4
_cell_length_a 14.313(4)
_cell_length_b 19.807(6)
_cell_length_c 25.416(8)
_cell_measurement_reflns_used 9872
_cell_measurement_temperature 150(2)
_cell_measurement_theta_max 22.325
_cell_measurement_theta_min 2.607
_cell_volume 7205(4)
_computing_cell_refinement 'APEX2 (Bruker, 2013); SAINT (Bruker,2013)'
_computing_data_collection 'GIS (Bruker)'
_computing_data_reduction 'SAINT (Bruker, 2013); XPREP (Sheldrick,2013)'
_computing_molecular_graphics 'Jmol (Jmol.org, 2013)'
_computing_publication_material 'APEX2 (Bruker, 2013)'
_computing_structure_refinement 'SHELXL-2014/6 (Sheldrick, 2014)'
_diffrn_ambient_temperature 150(2)
_diffrn_measured_fraction_theta_full 0.999
_diffrn_measured_fraction_theta_max 0.999
_diffrn_measurement_device_type 'Bruker SMART X2S benchtop diffractometer'
_diffrn_radiation_type MoK\a
_diffrn_radiation_wavelength 0.71073
_diffrn_reflns_av_R_equivalents 0.1392
_diffrn_reflns_av_unetI/netI 0.0741
_diffrn_reflns_Laue_measured_fraction_full 0.999
_diffrn_reflns_Laue_measured_fraction_max 0.999
_diffrn_reflns_limit_h_max 17
_diffrn_reflns_limit_h_min -17
_diffrn_reflns_limit_k_max 23
_diffrn_reflns_limit_k_min -23
_diffrn_reflns_limit_l_max 30
_diffrn_reflns_limit_l_min -30
_diffrn_reflns_number 66170
_diffrn_reflns_point_group_measured_fraction_full 0.999
_diffrn_reflns_point_group_measured_fraction_max 0.999
_diffrn_reflns_theta_full 25.242
_diffrn_reflns_theta_max 25.247
_diffrn_reflns_theta_min 2.377
_exptl_absorpt_coefficient_mu 4.964
_exptl_absorpt_correction_type multi-scan
_exptl_absorpt_process_details 'Sheldrick,G.M.(2012)SADABS.Bruker AXS Inc.,Madison,Wisconsin,USA.'
_exptl_crystal_colour COLORLESS
_exptl_crystal_density_diffrn 1.804
_exptl_crystal_description PLATE
_exptl_crystal_F_000 3792
_exptl_crystal_size_max 0.1
_exptl_crystal_size_mid 0.08
_exptl_crystal_size_min 0.02
_exptl_transmission_factor_max 0.7457
_exptl_transmission_factor_min 0.5714
_refine_diff_density_max 3.183
_refine_diff_density_min -1.593
_refine_diff_density_rms 0.207
_refine_ls_extinction_method none
_refine_ls_goodness_of_fit_ref 1.211
_refine_ls_hydrogen_treatment constr
_refine_ls_matrix_type full
_refine_ls_number_parameters 194
_refine_ls_number_reflns 3276
_refine_ls_number_restraints 7
_refine_ls_restrained_S_all 1.210
_refine_ls_R_factor_all 0.1552
_refine_ls_R_factor_gt 0.0856
_refine_ls_shift/su_max 0.001
_refine_ls_shift/su_mean 0.000
_refine_ls_structure_factor_coef Fsqd
_refine_ls_weighting_details 'w=1/[\s^2^(Fo^2^)+(0.0237P)^2^+532.7142P] where P=(Fo^2^+2Fc^2^)/3'
_refine_ls_weighting_scheme calc
_refine_ls_wR_factor_gt 0.1717
_refine_ls_wR_factor_ref 0.2074
_reflns_Friedel_coverage 0.000
_reflns_number_gt 1897
_reflns_number_total 3276
_reflns_threshold_expression 'I > 2\s(I)'
_cod_data_source_file ic5b01046_si_003.cif
_cod_data_source_block 3
_cod_original_sg_symbol_Hall '-C 2b 2bc'
_cod_original_sg_symbol_H-M 'C c c a'
_cod_database_code 4346247
_shelx_space_group_comment
;
The symmetry employed for this shelxl refinement is uniquely defined
by the following loop, which should always be used as a source of
symmetry information in preference to the above space-group names.
They are only intended as comments.
;
_shelxl_version_number 2014/6

loop_
_space_group_symop_operation_xyz
'x, y, z'
'-x+1/2, -y, z'
'-x, y, -z+1/2'
'x+1/2, -y, -z+1/2'
'x+1/2, y+1/2, z'
'-x+1, -y+1/2, z'
'-x+1/2, y+1/2, -z+1/2'
'x+1, -y+1/2, -z+1/2'
'-x, -y, -z'
'x-1/2, y, -z'
'x, -y, z-1/2'
'-x-1/2, y, z-1/2'
'-x+1/2, -y+1/2, -z'
'x, y+1/2, -z'
'x+1/2, -y+1/2, z-1/2'
'-x, y+1/2, z-1/2'

loop_
_atom_site_label
_atom_site_type_symbol
_atom_site_fract_x
_atom_site_fract_y
_atom_site_fract_z
_atom_site_U_iso_or_equiv
_atom_site_adp_type
_atom_site_occupancy
_atom_site_site_symmetry_order
_atom_site_calc_flag
_atom_site_refinement_flags_posn
_atom_site_refinement_flags_adp
_atom_site_refinement_flags_occupancy
C3 C 0.9443(12) 0.8888(5) 0.6282(5) 0.059(6) Uani 1 1 d G . .
C4 C 0.9862(12) 0.9448(6) 0.6513(5) 0.073(7) Uani 1 1 d G . .
H4 H 1.0180 0.9402 0.6839 0.088 Uiso 1 1 calc R U .
C5 C 0.9815(13) 1.0074(5) 0.6268(6) 0.106(11) Uani 1 1 d G . .
H5 H 1.0101 1.0456 0.6426 0.127 Uiso 1 1 calc R U .
C6 C 0.9350(14) 1.0141(6) 0.5790(6) 0.105(9) Uani 1 1 d G U .
H6 H 0.9318 1.0569 0.5622 0.126 Uiso 1 1 calc R U .
C21 C 0.8932(13) 0.9581(8) 0.5559(5) 0.118(12) Uani 1 1 d G . .
H21 H 0.8614 0.9627 0.5233 0.142 Uiso 1 1 calc R U .
C2 C 0.8978(12) 0.8955(6) 0.5804(5) 0.086(9) Uani 1 1 d G . .
H2 H 0.8692 0.8573 0.5646 0.103 Uiso 1 1 calc R U .
Au1 Au 1.0000 0.82054(4) 0.7500 0.0417(3) Uani 1 2 d S T P
P1 P 0.9403(4) 0.8112(2) 0.66503(17) 0.0451(13) Uani 1 1 d . . .
N1 N 1.0000 0.7500 0.6309(7) 0.045(5) Uani 1 2 d S T P
Sb1 Sb 0.7500 1.0000 0.76467(14) 0.1137(12) Uani 1 2 d S TU P
F1 F 0.8233(13) 0.9217(7) 0.7644(8) 0.139(7) Uani 1 1 d . . .
F2 F 0.7500 1.0000 0.6902(12) 0.202(17) Uani 1 2 d S TU P
F3 F 0.8523(14) 1.0520(9) 0.7637(12) 0.182(10) Uani 1 1 d . . .
C11 C 1.0000 0.7500 0.5728(9) 0.055(8) Uani 1 2 d S T P
F4 F 0.7500 1.0000 0.8300(12) 0.188(15) Uani 1 2 d S T P
C14 C 0.8184(9) 0.7903(7) 0.6690(6) 0.058(6) Uani 1 1 d G . .
C15 C 0.7500(14) 0.8385(6) 0.6592(6) 0.072(7) Uani 1 1 d G . .
H15 H 0.7673 0.8826 0.6483 0.086 Uiso 1 1 calc R U .
C16 C 0.6562(12) 0.8221(11) 0.6654(8) 0.134(13) Uani 1 1 d G . .
H16 H 0.6094 0.8551 0.6588 0.160 Uiso 1 1 calc R U .
C17 C 0.6308(10) 0.7576(12) 0.6814(8) 0.115(11) Uani 1 1 d G . .
H17 H 0.5667 0.7464 0.6857 0.139 Uiso 1 1 calc R U .
C18 C 0.6993(14) 0.7094(8) 0.6912(6) 0.087(8) Uani 1 1 d G . .
H18 H 0.6819 0.6652 0.7021 0.105 Uiso 1 1 calc R U .
C19 C 0.7930(12) 0.7257(6) 0.6850(6) 0.057(6) Uani 1 1 d G . .
H19 H 0.8398 0.6928 0.6916 0.069 Uiso 1 1 calc R U .
C25 C 1.1405(19) 0.8319(10) 0.5706(8) 0.069(7) Uani 1 1 d . . .
H25 H 1.1288 0.8335 0.6093 0.083 Uiso 1 1 calc R U .
C22 C 1.0651(17) 0.7883(10) 0.5462(8) 0.059(6) Uani 1 1 d . . .
C24 C 1.0000 0.7500 0.4632(13) 0.099(14) Uani 1 2 d S T P
H24 H 1.0000 0.7500 0.4259 0.119 Uiso 1 2 calc R U P
C23 C 1.0632(19) 0.7871(12) 0.4909(8) 0.074(7) Uani 1 1 d . . .
H23 H 1.1078 0.8132 0.4721 0.088 Uiso 1 1 calc R U .
C26 C 1.2382(18) 0.8021(11) 0.5621(9) 0.077(7) Uani 1 1 d . . .
H26A H 1.2358 0.7530 0.5667 0.116 Uiso 1 1 calc R U .
H26B H 1.2816 0.8216 0.5878 0.116 Uiso 1 1 calc R U .
H26C H 1.2596 0.8127 0.5265 0.116 Uiso 1 1 calc R U .
C27 C 1.144(2) 0.9060(11) 0.5502(10) 0.097(10) Uani 1 1 d . . .
H27A H 1.1655 0.9064 0.5137 0.145 Uiso 1 1 calc R U .
H27B H 1.1864 0.9325 0.5721 0.145 Uiso 1 1 calc R U .
H27C H 1.0809 0.9257 0.5520 0.145 Uiso 1 1 calc R U .

loop_
_atom_site_aniso_label
_atom_site_aniso_U_11
_atom_site_aniso_U_22
_atom_site_aniso_U_33
_atom_site_aniso_U_23
_atom_site_aniso_U_13
_atom_site_aniso_U_12
C3 0.098(18) 0.035(10) 0.044(11) 0.015(9) 0.001(12) 0.012(12)
C4 0.11(2) 0.035(10) 0.075(14) 0.010(10) -0.021(15) -0.023(14)
C5 0.19(3) 0.034(11) 0.098(18) 0.012(12) -0.02(2) -0.030(17)
C6 0.105(9) 0.105(9) 0.105(9) 0.0002(10) 0.0000(10) 0.0001(10)
C21 0.21(4) 0.059(16) 0.09(2) 0.023(15) -0.03(2) 0.05(2)
C2 0.15(3) 0.062(15) 0.048(13) 0.024(11) 0.001(15) 0.016(16)
Au1 0.0690(7) 0.0264(4) 0.0297(4) 0.000 0.0017(7) 0.000
P1 0.080(4) 0.023(2) 0.033(2) 0.0012(19) 0.000(3) 0.013(3)
N1 0.066(14) 0.039(10) 0.031(9) 0.000 0.000 0.015(15)
Sb1 0.119(3) 0.0691(16) 0.153(3) 0.000 0.000 0.0424(19)
F1 0.133(15) 0.077(10) 0.20(2) 0.007(12) -0.024(14) 0.047(10)
F2 0.29(4) 0.18(3) 0.134(10) 0.000 0.000 0.13(3)
F3 0.117(15) 0.088(12) 0.34(3) -0.023(18) -0.004(19) 0.016(12)
C11 0.07(2) 0.064(17) 0.030(12) 0.000 0.000 0.05(2)
F4 0.23(4) 0.21(3) 0.12(2) 0.000 0.000 0.12(3)
C14 0.067(16) 0.050(13) 0.056(13) 0.001(10) -0.008(12) 0.022(12)
C15 0.080(18) 0.033(11) 0.103(18) -0.007(11) -0.012(16) 0.032(12)
C16 0.10(3) 0.15(4) 0.16(3) 0.01(3) -0.02(2) 0.04(3)
C17 0.06(2) 0.14(3) 0.15(3) 0.01(3) -0.022(18) -0.04(2)
C18 0.10(3) 0.068(17) 0.090(19) -0.002(14) -0.016(19) -0.004(18)
C19 0.059(16) 0.053(12) 0.060(13) -0.008(10) -0.006(12) 0.001(11)
C25 0.11(2) 0.054(14) 0.040(11) 0.008(10) 0.016(13) -0.002(14)
C22 0.077(17) 0.051(13) 0.048(12) 0.009(10) 0.010(12) 0.010(13)
C24 0.10(3) 0.16(4) 0.038(17) 0.000 0.000 0.04(4)
C23 0.09(2) 0.084(16) 0.044(14) 0.026(12) 0.016(13) 0.024(16)
C26 0.09(2) 0.072(16) 0.072(15) 0.006(12) 0.017(15) 0.011(15)
C27 0.16(3) 0.052(14) 0.080(17) 0.021(13) 0.022(18) -0.026(17)

loop_
_atom_type_symbol
_atom_type_description
_atom_type_scat_dispersion_real
_atom_type_scat_dispersion_imag
_atom_type_scat_source
C C 0.0033 0.0016 'International Tables Vol C Tables 4.2.6.8 and 6.1.1.4'
H H 0.0000 0.0000 'International Tables Vol C Tables 4.2.6.8 and 6.1.1.4'
N N 0.0061 0.0033 'International Tables Vol C Tables 4.2.6.8 and 6.1.1.4'
F F 0.0171 0.0103 'International Tables Vol C Tables 4.2.6.8 and 6.1.1.4'
P P 0.1023 0.0942 'International Tables Vol C Tables 4.2.6.8 and 6.1.1.4'
Sb Sb -0.5866 1.5461 'International Tables Vol C Tables 4.2.6.8 and 6.1.1.4'
Au Au -2.0133 8.8022 'International Tables Vol C Tables 4.2.6.8 and 6.1.1.4'

loop_
_geom_angle_atom_site_label_1
_geom_angle_atom_site_label_2
_geom_angle_atom_site_label_3
_geom_angle
_geom_angle_site_symmetry_1
_geom_angle_site_symmetry_3
C4 C3 C2 120.0 . .
C4 C3 P1 118.3(8) . .
C2 C3 P1 121.3(8) . .
C3 C4 C5 120.0 . .
C4 C5 C6 120.0 . .
C21 C6 C5 120.0 . .
C6 C21 C2 120.0 . .
C21 C2 C3 120.0 . .
P1 Au1 P1 170.9(2) . 3_756
P1 Au1 Au1 85.44(11) . 6_665
P1 Au1 Au1 85.44(11) 3_756 6_665
N1 P1 C14 110.4(5) . .
N1 P1 C3 108.9(7) . .
C14 P1 C3 104.9(8) . .
N1 P1 Au1 110.0(5) . .
C14 P1 Au1 108.8(5) . .
C3 P1 Au1 113.7(5) . .
C11 N1 P1 120.3(5) . .
C11 N1 P1 120.3(5) . 6_665
P1 N1 P1 119.3(10) . 6_665
F4 Sb1 F3 90.8(10) . .
F4 Sb1 F3 90.8(10) . 2_675
F3 Sb1 F3 178.5(19) . 2_675
F4 Sb1 F1 90.2(7) . .
F3 Sb1 F1 91.0(8) . .
F3 Sb1 F1 89.0(8) 2_675 .
F4 Sb1 F1 90.2(7) . 2_675
F3 Sb1 F1 89.0(8) . 2_675
F3 Sb1 F1 91.0(8) 2_675 2_675
F1 Sb1 F1 179.6(13) . 2_675
F4 Sb1 F2 180.000(13) . .
F3 Sb1 F2 89.2(10) . .
F3 Sb1 F2 89.2(10) 2_675 .
F1 Sb1 F2 89.8(7) . .
F1 Sb1 F2 89.8(7) 2_675 .
C22 C11 C22 121(2) 6_665 .
C22 C11 N1 119.4(12) 6_665 .
C22 C11 N1 119.4(12) . .
C15 C14 C19 120.0 . .
C15 C14 P1 121.1(10) . .
C19 C14 P1 118.8(10) . .
C16 C15 C14 120.0 . .
C15 C16 C17 120.0 . .
C18 C17 C16 120.0 . .
C17 C18 C19 120.0 . .
C18 C19 C14 120.0 . .
C22 C25 C26 111.9(18) . .
C22 C25 C27 115(2) . .
C26 C25 C27 107(2) . .
C11 C22 C23 118(2) . .
C11 C22 C25 126.4(18) . .
C23 C22 C25 116(2) . .
C23 C24 C23 118(3) . 6_665
C24 C23 C22 123(3) . .

loop_
_geom_bond_atom_site_label_1
_geom_bond_atom_site_label_2
_geom_bond_distance
_geom_bond_site_symmetry_2
C3 C4 1.3900 .
C3 C2 1.3900 .
C3 P1 1.802(10) .
C4 C5 1.3900 .
C5 C6 1.3900 .
C6 C21 1.3900 .
C21 C2 1.3900 .
Au1 P1 2.330(5) .
Au1 P1 2.330(5) 3_756
Au1 Au1 2.7944(19) 6_665
P1 N1 1.718(10) .
P1 C14 1.796(15) .
N1 C11 1.48(3) .
N1 P1 1.718(10) 6_665
Sb1 F4 1.66(3) .
Sb1 F3 1.79(2) .
Sb1 F3 1.79(2) 2_675
Sb1 F1 1.873(14) .
Sb1 F1 1.873(14) 2_675
Sb1 F2 1.89(3) .
C11 C22 1.38(2) 6_665
C11 C22 1.38(2) .
C14 C15 1.3900 .
C14 C19 1.3900 .
C15 C16 1.3900 .
C16 C17 1.3900 .
C17 C18 1.3900 .
C18 C19 1.3900 .
C25 C22 1.52(3) .
C25 C26 1.53(3) .
C25 C27 1.56(3) .
C22 C23 1.41(3) .
C24 C23 1.36(3) .
C24 C23 1.36(3) 6_665
